data_8101790
loop_
_publ_author_name
'Oueslati, A.'
'Kefi, R.'
'Akriche, S.'
'Ben Nasr, C.'

_publ_section_title
;
Crystal structure of o-cyanoaniline hydrochloride, (NCC~6~H~4~NH~3~)Cl
;
_journal_issue 3
_journal_name_full 'Zeitschrift f\"ur Kristallographie - New Crystal Structures'
_journal_page_first 365
_journal_page_last 366
_journal_volume 220
_journal_year 2005
_chemical_formula_moiety 'C7 H7 Cl1 N2'
_chemical_formula_structural (NCC6H4NH3)Cl
_chemical_formula_sum 'C7 H7 Cl N2'
_chemical_formula_weight 154.60
_chemical_name_systematic
;
 o-cyanoaniline hydrochloride
;
_space_group_IT_number 9
_symmetry_cell_setting monoclinic
_symmetry_space_group_name_Hall 'C -2yc'
_symmetry_space_group_name_H-M 'C 1 c 1'
_atom_sites_solution_hydrogens geom
_atom_sites_solution_primary direct
_atom_sites_solution_secondary difmap
_audit_creation_method SHELXL-97
_cell_angle_alpha 90.00
_cell_angle_beta 93.18(9)
_cell_angle_gamma 90.00
_cell_formula_units_Z 4
_cell_length_a 5.658(5)
_cell_length_b 15.406(9)
_cell_length_c 8.234(8)
_cell_measurement_reflns_used 25
_cell_measurement_temperature 293(2)
_cell_measurement_theta_max 11
_cell_measurement_theta_min 8
_cell_volume 716.6(10)
_computing_molecular_graphics DIAMOND
_computing_structure_refinement 'SHELXL-97 (Sheldrick, 1997)'
_computing_structure_solution 'SHELXS-97 (Sheldrick, 1997)'
_diffrn_ambient_temperature 293(2)
_diffrn_measured_fraction_theta_full 0.997
_diffrn_measured_fraction_theta_max 0.997
_diffrn_measurement_device_type 'Enraf-Nonius Mach3'
_diffrn_radiation_monochromator graphite
_diffrn_radiation_source 'fine-focus sealed tube'
_diffrn_radiation_type MoK\a
_diffrn_radiation_wavelength 0.71070
_diffrn_reflns_av_R_equivalents 0.0115
_diffrn_reflns_av_sigmaI/netI 0.0118
_diffrn_reflns_limit_h_max 6
_diffrn_reflns_limit_h_min -6
_diffrn_reflns_limit_k_max 18
_diffrn_reflns_limit_k_min -18
_diffrn_reflns_limit_l_max 9
_diffrn_reflns_limit_l_min -9
_diffrn_reflns_number 2471
_diffrn_reflns_theta_full 25.09
_diffrn_reflns_theta_max 25.09
_diffrn_reflns_theta_min 2.64
_diffrn_standards_interval_count 400
_diffrn_standards_number 2
_exptl_absorpt_coefficient_mu 0.448
_exptl_absorpt_correction_type none
_exptl_crystal_colour colorless
_exptl_crystal_density_diffrn 1.433
_exptl_crystal_density_method 'not measured'
_exptl_crystal_description prism
_exptl_crystal_F_000 320
_exptl_crystal_size_max 0.6
_exptl_crystal_size_mid 0.4
_exptl_crystal_size_min 0.2
_refine_diff_density_max 0.234
_refine_diff_density_min -0.168
_refine_diff_density_rms 0.044
_refine_ls_abs_structure_details 'Flack H D (1983), Acta Cryst. A39, 876-881'
_refine_ls_abs_structure_Flack -0.01(5)
_refine_ls_extinction_coef 0.055(4)
_refine_ls_extinction_expression Fc^*^=kFc[1+0.001xFc^2^\l^3^/sin(2\q)]^-1/4^
_refine_ls_extinction_method SHELXL
_refine_ls_goodness_of_fit_ref 1.103
_refine_ls_hydrogen_treatment mixed
_refine_ls_matrix_type full
_refine_ls_number_parameters 120
_refine_ls_number_reflns 1263
_refine_ls_number_restraints 2
_refine_ls_restrained_S_all 1.102
_refine_ls_R_factor_all 0.0205
_refine_ls_R_factor_gt 0.0204
_refine_ls_shift/su_max 0.000
_refine_ls_shift/su_mean 0.000
_refine_ls_structure_factor_coef Fsqd
_refine_ls_weighting_details 'calc w=1/[\s^2^(Fo^2^)+(0.0393P)^2^+0.0979P] where P=(Fo^2^+2Fc^2^)/3'
_refine_ls_weighting_scheme calc
_refine_ls_wR_factor_gt 0.0524
_refine_ls_wR_factor_ref 0.0524
_reflns_number_gt 1260
_reflns_number_total 1263
_reflns_threshold_expression >2sigma(I)
_cod_data_source_file 1267-1546.cff
_cod_data_source_block cad4
_cod_original_sg_symbol_H-M C1c1
_cod_database_code 8101790

loop_
_symmetry_equiv_pos_as_xyz
'x, y, z'
'x, -y, z+1/2'
'x+1/2, y+1/2, z'
'x+1/2, -y+1/2, z+1/2'

loop_
_atom_site_label
_atom_site_type_symbol
_atom_site_fract_x
_atom_site_fract_y
_atom_site_fract_z
_atom_site_U_iso_or_equiv
_atom_site_adp_type
_atom_site_occupancy
_atom_site_symmetry_multiplicity
_atom_site_Wyckoff_symbol
_atom_site_calc_flag
_atom_site_refinement_flags
_atom_site_disorder_assembly
_atom_site_disorder_group
Cl1 Cl 0.12742(5) -0.208513(19) -0.63907(4) 0.03297(14) Uani 1 4 a d . . .
N1 N -0.3798(2) -0.18422(8) -0.82051(16) 0.0275(3) Uani 1 4 a d . . .
H1 H -0.257(4) -0.2039(11) -0.761(2) 0.029(5) Uiso 1 4 a d . . .
H2 H -0.384(4) -0.2177(12) -0.916(3) 0.040(5) Uiso 1 4 a d . . .
H3 H -0.505(4) -0.2001(12) -0.774(3) 0.038(5) Uiso 1 4 a d . . .
N2 N 0.1280(3) -0.16284(10) -1.0680(2) 0.0460(4) Uani 1 4 a d . . .
C1 C -0.3558(2) -0.09146(9) -0.85013(16) 0.0246(3) Uani 1 4 a d . . .
C2 C -0.1656(3) -0.06116(10) -0.93531(18) 0.0275(3) Uani 1 4 a d . . .
C3 C -0.1358(3) 0.02782(11) -0.9552(2) 0.0353(4) Uani 1 4 a d . . .
H7 H -0.006(4) 0.0443(13) -1.026(2) 0.042(5) Uiso 1 4 a d . . .
C4 C -0.2957(3) 0.08494(11) -0.8940(2) 0.0390(4) Uani 1 4 a d . . .
H6 H -0.276(4) 0.1407(16) -0.907(3) 0.049(6) Uiso 1 4 a d . . .
C5 C -0.4863(3) 0.05461(10) -0.8130(2) 0.0386(4) Uani 1 4 a d . . .
H5 H -0.599(4) 0.0959(13) -0.773(2) 0.037(5) Uiso 1 4 a d . . .
C6 C -0.5155(3) -0.03411(10) -0.79008(18) 0.0314(3) Uani 1 4 a d . . .
H4 H -0.630(4) -0.0575(12) -0.732(3) 0.039(5) Uiso 1 4 a d . . .
C7 C -0.0021(3) -0.11925(10) -1.00621(17) 0.0314(3) Uani 1 4 a d . . .

loop_
_atom_site_aniso_label
_atom_site_aniso_U_11
_atom_site_aniso_U_22
_atom_site_aniso_U_33
_atom_site_aniso_U_23
_atom_site_aniso_U_13
_atom_site_aniso_U_12
Cl1 0.02484(19) 0.03657(19) 0.0381(2) 0.00847(15) 0.00715(12) 0.00242(14)
N1 0.0243(6) 0.0285(6) 0.0301(6) -0.0006(5) 0.0063(5) -0.0014(5)
N2 0.0336(7) 0.0521(9) 0.0541(8) -0.0057(7) 0.0169(6) 0.0016(7)
C1 0.0208(7) 0.0287(7) 0.0242(6) -0.0018(5) 0.0005(5) 0.0005(5)
C2 0.0217(7) 0.0339(8) 0.0272(6) 0.0000(6) 0.0024(5) -0.0005(6)
C3 0.0321(8) 0.0381(9) 0.0359(9) 0.0018(6) 0.0037(6) -0.0053(7)
C4 0.0442(10) 0.0270(7) 0.0455(9) 0.0014(6) -0.0002(7) -0.0013(6)
C5 0.0372(9) 0.0364(8) 0.0424(9) -0.0072(7) 0.0040(7) 0.0093(7)
C6 0.0242(7) 0.0375(8) 0.0330(7) -0.0025(6) 0.0064(6) 0.0003(6)
C7 0.0242(8) 0.0373(8) 0.0331(8) 0.0004(6) 0.0057(6) -0.0042(6)

loop_
_atom_type_symbol
_atom_type_description
_atom_type_scat_dispersion_real
_atom_type_scat_dispersion_imag
_atom_type_scat_source
C C 0.0033 0.0016 'International Tables Vol C Tables 4.2.6.8 and 6.1.1.4'
H H 0.0000 0.0000 'International Tables Vol C Tables 4.2.6.8 and 6.1.1.4'
N N 0.0061 0.0033 'International Tables Vol C Tables 4.2.6.8 and 6.1.1.4'
Cl Cl 0.1484 0.1585 'International Tables Vol C Tables 4.2.6.8 and 6.1.1.4'

loop_
_geom_angle_atom_site_label_1
_geom_angle_atom_site_label_2
_geom_angle_atom_site_label_3
_geom_angle
_geom_angle_site_symmetry_1
_geom_angle_site_symmetry_3
_geom_angle_publ_flag
C1 N1 H1 110.6(11) . . ?
C1 N1 H2 113.2(12) . . ?
H1 N1 H2 105.2(17) . . ?
C1 N1 H3 116.1(12) . . ?
H1 N1 H3 107.3(18) . . ?
H2 N1 H3 103.6(19) . . ?
C6 C1 C2 120.38(14) . . ?
C6 C1 N1 120.04(14) . . ?
C2 C1 N1 119.56(12) . . ?
C3 C2 C1 119.34(15) . . ?
C3 C2 C7 118.79(15) . . ?
C1 C2 C7 121.86(14) . . ?
C4 C3 C2 119.99(17) . . ?
C4 C3 H7 124.9(12) . . ?
C2 C3 H7 114.7(12) . . ?
C3 C4 C5 120.46(16) . . ?
C3 C4 H6 119.4(15) . . ?
C5 C4 H6 120.1(15) . . ?
C4 C5 C6 120.03(15) . . ?
C4 C5 H5 119.2(12) . . ?
C6 C5 H5 120.8(12) . . ?
C1 C6 C5 119.79(15) . . ?
C1 C6 H4 116.0(13) . . ?
C5 C6 H4 124.1(13) . . ?
N2 C7 C2 176.98(17) . . ?

loop_
_geom_bond_atom_site_label_1
_geom_bond_atom_site_label_2
_geom_bond_distance
_geom_bond_site_symmetry_2
_geom_bond_publ_flag
N1 C1 1.457(2) . ?
N1 H1 0.88(2) . ?
N1 H2 0.94(2) . ?
N1 H3 0.86(3) . ?
N2 C7 1.138(2) . ?
C1 C6 1.375(2) . ?
C1 C2 1.397(2) . ?
C2 C3 1.392(2) . ?
C2 C7 1.434(2) . ?
C3 C4 1.377(3) . ?
C3 H7 1.00(2) . ?
C4 C5 1.380(3) . ?
C4 H6 0.87(2) . ?
C5 C6 1.391(2) . ?
C5 H5 0.97(2) . ?
C6 H4 0.90(2) . ?

loop_
_geom_hbond_atom_site_label_D
_geom_hbond_atom_site_label_H
_geom_hbond_atom_site_label_A
_geom_hbond_distance_DH
_geom_hbond_distance_HA
_geom_hbond_distance_DA
_geom_hbond_angle_DHA
_geom_hbond_site_symmetry_A
_geom_hbond_publ_flag
N1 H1 Cl1 0.89(2) 2.34(2) 3.183(4) 159.0(16) 4_555 yes
N1 H2 Cl1 0.94(2) 2.16(2) 3.102(3) 176.5(19) . yes
N1 H3 Cl1 0.86(2) 2.42(2) 3.257(4) 166.5(17) 4_455 yes

loop_
_cod_related_entry_id
_cod_related_entry_database
_cod_related_entry_code
1 ChemSpider 13371882
